data_7154337
loop_
_publ_author_name
'Mohan, Darapaneni Chandra'
'Ravi, Chitrakar'
'Rao, Sadu Nageswara'
'Adimurthy, Subbarayappa'

_publ_section_title
;
 Copper-mediated synthesis of pyrazolo[1,5-a]pyridines through oxidative
 linkage of C-C/N-N bonds.
;
_journal_issue 12
_journal_name_full 'Organic &amp; biomolecular chemistry'
_journal_page_first 3556
_journal_page_last 3560
_journal_paper_doi 10.1039/c5ob00018a
_journal_volume 13
_journal_year 2015
_chemical_compound_source Synthesis
_chemical_formula_moiety C16H14N2O2
_chemical_formula_sum 'C16 H14 N2 O2'
_chemical_formula_weight 266.29
_chemical_name_systematic 'ethyl 2-phenylpyrazolo[1,5-a]pyridine-3-carboxylate'
_space_group_IT_number 2
_symmetry_cell_setting triclinic
_symmetry_space_group_name_Hall '-P 1'
_symmetry_space_group_name_H-M 'P -1'
_atom_sites_solution_hydrogens geom
_atom_sites_solution_primary direct
_atom_sites_solution_secondary difmap
_audit_block_doi 10.5517/cc13rbt0
_audit_creation_method SHELXL-97
_audit_update_record
;
2014-11-21 deposited with the CCDC.
2015-02-13 downloaded from the CCDC.
;
_cell_angle_alpha 78.727(2)
_cell_angle_beta 85.961(2)
_cell_angle_gamma 86.336(2)
_cell_formula_units_Z 2
_cell_length_a 3.8783(5)
_cell_length_b 11.1617(14)
_cell_length_c 15.3358(19)
_cell_measurement_reflns_used 2752
_cell_measurement_temperature 150(2)
_cell_measurement_theta_max 28.05
_cell_measurement_theta_min 2.71
_cell_volume 648.58(14)
_computing_cell_refinement 'BRUKER SMART'
_computing_data_collection 'BRUKER SMART'
_computing_data_reduction 'BRUKER SAINT'
_computing_molecular_graphics ORTEP
_computing_structure_refinement 'SHELXL-97 (Sheldrick, 1997)'
_computing_structure_solution 'SHELXS-97 (Sheldrick, 1990)'
_diffrn_ambient_temperature 150(2)
_diffrn_measured_fraction_theta_full 0.989
_diffrn_measured_fraction_theta_max 0.989
_diffrn_measurement_device_type 'BRUKER SMART APEX CCD DIFFARCTOMETER'
_diffrn_measurement_method 'OMEGA-PHI SCAN'
_diffrn_radiation_monochromator graphite
_diffrn_radiation_source 'fine-focus sealed tube'
_diffrn_radiation_type MoK\a
_diffrn_radiation_wavelength 0.71073
_diffrn_reflns_av_R_equivalents 0.0198
_diffrn_reflns_av_sigmaI/netI 0.0305
_diffrn_reflns_limit_h_max 4
_diffrn_reflns_limit_h_min -4
_diffrn_reflns_limit_k_max 13
_diffrn_reflns_limit_k_min -13
_diffrn_reflns_limit_l_max 18
_diffrn_reflns_limit_l_min -18
_diffrn_reflns_number 5041
_diffrn_reflns_theta_full 25.99
_diffrn_reflns_theta_max 25.99
_diffrn_reflns_theta_min 1.36
_exptl_absorpt_coefficient_mu 0.092
_exptl_absorpt_correction_T_max 0.9963
_exptl_absorpt_correction_T_min 0.9766
_exptl_absorpt_correction_type multi-scan
_exptl_absorpt_process_details 'BRUKER SADABS'
_exptl_crystal_colour WHITE
_exptl_crystal_density_diffrn 1.364
_exptl_crystal_density_method 'not measured'
_exptl_crystal_description PLATES
_exptl_crystal_F_000 280
_exptl_crystal_recrystallization_method 'Re-crystallisation from solvent: Hexane-Ethyl acetate'
_exptl_crystal_size_max 0.26
_exptl_crystal_size_mid 0.14
_exptl_crystal_size_min 0.04
_refine_diff_density_max 0.289
_refine_diff_density_min -0.203
_refine_diff_density_rms 0.045
_refine_ls_extinction_method none
_refine_ls_goodness_of_fit_ref 1.183
_refine_ls_hydrogen_treatment constr
_refine_ls_matrix_type full
_refine_ls_number_parameters 182
_refine_ls_number_reflns 2527
_refine_ls_number_restraints 0
_refine_ls_restrained_S_all 1.183
_refine_ls_R_factor_all 0.0597
_refine_ls_R_factor_gt 0.0545
_refine_ls_shift/su_max 0.000
_refine_ls_shift/su_mean 0.000
_refine_ls_structure_factor_coef Fsqd
_refine_ls_weighting_details 'calc w=1/[\s^2^(Fo^2^)+(0.0191P)^2^+0.5609P] where P=(Fo^2^+2Fc^2^)/3'
_refine_ls_weighting_scheme calc
_refine_ls_wR_factor_gt 0.1075
_refine_ls_wR_factor_ref 0.1098
_reflns_number_gt 2350
_reflns_number_total 2527
_reflns_threshold_expression >2sigma(I)
_cod_data_source_file c5ob00018a2.cif
_cod_data_source_block cm152m
_cod_depositor_comments
;
The following automatic conversions were performed:

'_symmetry_cell_setting' value 'TRICLINIC' changed to 'triclinic'
according to
/usr/data/users/saulius/crontab/automatic-downloads/rss-feeds/RSC/lib/dictionaries/cif_core.dic
dictionary named 'cif_core.dic' version 2.4.2 from 2011-04-26.

'_exptl_absorpt_correction_type' value 'MULTI-SCAN' changed to
'multi-scan' according to
/usr/data/users/saulius/crontab/automatic-downloads/rss-feeds/RSC/lib/dictionaries/cif_core.dic
dictionary named 'cif_core.dic' version 2.4.2 from 2011-04-26.

'_refine_ls_hydrogen_treatment' value 'CONSTR' changed to 'constr'
according to
/usr/data/users/saulius/crontab/automatic-downloads/rss-feeds/RSC/lib/dictionaries/cif_core.dic
dictionary named 'cif_core.dic' version 2.4.2 from 2011-04-26.

Automatic conversion script
Id: cif_fix_values 3008 2015-01-20 13:52:24Z robertas 

 Adding full bibliography for 7154337.cif.
;
_cod_original_sg_symbol_H-M P-1
_cod_database_code 7154337

loop_
_symmetry_equiv_pos_as_xyz
'x, y, z'
'-x, -y, -z'

loop_
_atom_site_label
_atom_site_type_symbol
_atom_site_fract_x
_atom_site_fract_y
_atom_site_fract_z
_atom_site_U_iso_or_equiv
_atom_site_adp_type
_atom_site_occupancy
_atom_site_symmetry_multiplicity
_atom_site_calc_flag
_atom_site_refinement_flags
O2 O 1.1625(4) 0.34565(12) 0.64456(8) 0.0234(3) Uani 1 1 d .
O1 O 1.2316(4) 0.54823(13) 0.61751(9) 0.0291(4) Uani 1 1 d .
N2 N 0.6586(4) 0.39580(14) 0.88331(10) 0.0198(4) Uani 1 1 d .
N1 N 0.6941(4) 0.51783(15) 0.87684(10) 0.0216(4) Uani 1 1 d .
C14 C 1.1192(5) 0.45810(18) 0.66493(12) 0.0208(4) Uani 1 1 d .
C8 C 0.4981(5) 0.32420(19) 0.95555(13) 0.0243(4) Uani 1 1 d .
H8 H 0.4092 0.3573 1.0041 0.029 Uiso 1 1 calc R
C15 C 1.3556(5) 0.34114(19) 0.55991(12) 0.0246(4) Uani 1 1 d .
H15A H 1.5690 0.3831 0.5565 0.029 Uiso 1 1 calc R
H15B H 1.2194 0.3808 0.5107 0.029 Uiso 1 1 calc R
C11 C 0.7663(5) 0.22732(18) 0.80888(13) 0.0233(4) Uani 1 1 d .
H11 H 0.8552 0.1943 0.7603 0.028 Uiso 1 1 calc R
C7 C 0.8527(5) 0.55387(17) 0.79652(12) 0.0197(4) Uani 1 1 d .
C10 C 0.6082(5) 0.15510(19) 0.88036(14) 0.0271(5) Uani 1 1 d .
H10 H 0.5894 0.0724 0.8804 0.033 Uiso 1 1 calc R
C12 C 0.7946(5) 0.35305(18) 0.80897(12) 0.0194(4) Uani 1 1 d .
C13 C 0.9265(5) 0.45550(17) 0.75106(12) 0.0197(4) Uani 1 1 d .
C5 C 0.8428(5) 0.75109(19) 0.68539(14) 0.0271(5) Uani 1 1 d .
H5 H 0.7532 0.7118 0.6445 0.032 Uiso 1 1 calc R
C1 C 1.0505(5) 0.74597(19) 0.83018(14) 0.0246(4) Uani 1 1 d .
H1 H 1.1007 0.7029 0.8865 0.030 Uiso 1 1 calc R
C6 C 0.9212(5) 0.68535(17) 0.76915(13) 0.0212(4) Uani 1 1 d .
C9 C 0.4718(5) 0.20442(19) 0.95476(13) 0.0266(5) Uani 1 1 d .
H9 H 0.3640 0.1541 1.0032 0.032 Uiso 1 1 calc R
C2 C 1.1046(6) 0.8699(2) 0.80747(15) 0.0318(5) Uani 1 1 d .
H2 H 1.1904 0.9100 0.8485 0.038 Uiso 1 1 calc R
C16 C 1.4337(6) 0.2090(2) 0.55514(14) 0.0307(5) Uani 1 1 d .
H16A H 1.5597 0.1697 0.6055 0.046 Uiso 1 1 calc R
H16B H 1.5704 0.2034 0.5013 0.046 Uiso 1 1 calc R
H16C H 1.2209 0.1693 0.5556 0.046 Uiso 1 1 calc R
C3 C 1.0308(6) 0.9341(2) 0.72364(16) 0.0347(5) Uani 1 1 d .
H3 H 1.0703 1.0171 0.7080 0.042 Uiso 1 1 calc R
C4 C 0.8983(6) 0.8749(2) 0.66310(15) 0.0327(5) Uani 1 1 d .
H4 H 0.8461 0.9186 0.6071 0.039 Uiso 1 1 calc R

loop_
_atom_site_aniso_label
_atom_site_aniso_U_11
_atom_site_aniso_U_22
_atom_site_aniso_U_33
_atom_site_aniso_U_23
_atom_site_aniso_U_13
_atom_site_aniso_U_12
O2 0.0273(8) 0.0262(7) 0.0167(7) -0.0059(6) 0.0042(6) -0.0010(6)
O1 0.0365(9) 0.0268(8) 0.0222(7) -0.0029(6) 0.0088(6) -0.0038(6)
N2 0.0212(8) 0.0219(8) 0.0165(8) -0.0041(6) -0.0015(6) -0.0013(7)
N1 0.0243(9) 0.0216(8) 0.0193(8) -0.0058(7) 0.0001(7) -0.0003(7)
C14 0.0188(10) 0.0258(10) 0.0175(9) -0.0035(8) -0.0038(8) 0.0013(8)
C8 0.0239(10) 0.0324(11) 0.0159(9) -0.0041(8) 0.0027(8) -0.0012(8)
C15 0.0250(11) 0.0332(11) 0.0151(9) -0.0062(8) 0.0033(8) 0.0012(8)
C11 0.0243(11) 0.0252(10) 0.0216(10) -0.0080(8) -0.0008(8) 0.0002(8)
C7 0.0188(10) 0.0244(10) 0.0161(9) -0.0046(8) -0.0014(7) 0.0003(8)
C10 0.0289(11) 0.0229(10) 0.0296(11) -0.0035(9) -0.0037(9) -0.0045(9)
C12 0.0164(9) 0.0257(10) 0.0163(9) -0.0051(8) -0.0026(7) 0.0019(7)
C13 0.0186(9) 0.0214(10) 0.0196(9) -0.0052(8) -0.0019(7) 0.0007(7)
C5 0.0295(11) 0.0262(11) 0.0255(11) -0.0067(8) -0.0002(9) 0.0021(9)
C1 0.0220(10) 0.0291(11) 0.0232(10) -0.0072(8) 0.0016(8) -0.0009(8)
C6 0.0186(10) 0.0226(10) 0.0227(10) -0.0069(8) 0.0031(8) 0.0005(8)
C9 0.0272(11) 0.0268(11) 0.0233(10) 0.0014(8) 0.0015(8) -0.0040(8)
C2 0.0276(12) 0.0302(12) 0.0406(13) -0.0158(10) 0.0053(10) -0.0056(9)
C16 0.0323(12) 0.0357(12) 0.0251(11) -0.0104(9) 0.0021(9) 0.0020(9)
C3 0.0382(13) 0.0202(11) 0.0439(14) -0.0067(10) 0.0121(11) -0.0025(9)
C4 0.0394(13) 0.0279(12) 0.0268(11) -0.0005(9) 0.0055(10) 0.0057(10)

loop_
_atom_type_symbol
_atom_type_description
_atom_type_scat_dispersion_real
_atom_type_scat_dispersion_imag
_atom_type_scat_source
C C 0.0033 0.0016 'International Tables Vol C Tables 4.2.6.8 and 6.1.1.4'
H H 0.0000 0.0000 'International Tables Vol C Tables 4.2.6.8 and 6.1.1.4'
O O 0.0106 0.0060 'International Tables Vol C Tables 4.2.6.8 and 6.1.1.4'
N N 0.0061 0.0033 'International Tables Vol C Tables 4.2.6.8 and 6.1.1.4'

loop_
_geom_angle_atom_site_label_1
_geom_angle_atom_site_label_2
_geom_angle_atom_site_label_3
_geom_angle
C14 O2 C15 114.71(15)
N1 N2 C8 123.18(16)
N1 N2 C12 112.93(15)
C8 N2 C12 123.88(17)
C7 N1 N2 104.63(15)
O1 C14 O2 123.04(17)
O1 C14 C13 125.24(18)
O2 C14 C13 111.71(16)
C9 C8 N2 118.51(18)
C9 C8 H8 120.7
N2 C8 H8 120.7
O2 C15 C16 107.73(16)
O2 C15 H15A 110.2
C16 C15 H15A 110.2
O2 C15 H15B 110.2
C16 C15 H15B 110.2
H15A C15 H15B 108.5
C10 C11 C12 119.53(18)
C10 C11 H11 120.2
C12 C11 H11 120.2
N1 C7 C13 112.08(17)
N1 C7 C6 117.27(16)
C13 C7 C6 130.64(17)
C11 C10 C9 120.73(19)
C11 C10 H10 119.6
C9 C10 H10 119.6
N2 C12 C13 105.39(16)
N2 C12 C11 117.17(17)
C13 C12 C11 137.44(18)
C12 C13 C7 104.96(16)
C12 C13 C14 127.33(17)
C7 C13 C14 127.59(17)
C4 C5 C6 120.0(2)
C4 C5 H5 120.0
C6 C5 H5 120.0
C2 C1 C6 120.4(2)
C2 C1 H1 119.8
C6 C1 H1 119.8
C5 C6 C1 119.28(19)
C5 C6 C7 121.42(18)
C1 C6 C7 119.21(18)
C8 C9 C10 120.18(19)
C8 C9 H9 119.9
C10 C9 H9 119.9
C3 C2 C1 119.9(2)
C3 C2 H2 120.1
C1 C2 H2 120.1
C15 C16 H16A 109.5
C15 C16 H16B 109.5
H16A C16 H16B 109.5
C15 C16 H16C 109.5
H16A C16 H16C 109.5
H16B C16 H16C 109.5
C4 C3 C2 120.0(2)
C4 C3 H3 120.0
C2 C3 H3 120.0
C3 C4 C5 120.4(2)
C3 C4 H4 119.8
C5 C4 H4 119.8

loop_
_geom_bond_atom_site_label_1
_geom_bond_atom_site_label_2
_geom_bond_distance
O2 C14 1.349(2)
O2 C15 1.460(2)
O1 C14 1.207(2)
N2 N1 1.361(2)
N2 C8 1.369(2)
N2 C12 1.379(2)
N1 C7 1.337(2)
C14 C13 1.467(3)
C8 C9 1.350(3)
C8 H8 0.9300
C15 C16 1.502(3)
C15 H15A 0.9700
C15 H15B 0.9700
C11 C10 1.360(3)
C11 C12 1.415(3)
C11 H11 0.9300
C7 C13 1.416(3)
C7 C6 1.481(3)
C10 C9 1.417(3)
C10 H10 0.9300
C12 C13 1.404(3)
C5 C4 1.384(3)
C5 C6 1.392(3)
C5 H5 0.9300
C1 C2 1.385(3)
C1 C6 1.394(3)
C1 H1 0.9300
C9 H9 0.9300
C2 C3 1.383(3)
C2 H2 0.9300
C16 H16A 0.9600
C16 H16B 0.9600
C16 H16C 0.9600
C3 C4 1.383(3)
C3 H3 0.9300
C4 H4 0.9300
